data_4020456
loop_
_publ_author_name
'Esa T. T. Kumpulainen'
'Juho Helaja'
'Jari Koivisto'
'Ari M. P. Koskinen'
'Heidi Mansikkam\"aki'
'Kari Rissanen'

_journal_name_full 'Journal of Organic Chemistry'
_journal_page_first 6447
_journal_page_last 6453
_journal_paper_doi 10.1021/jo050838a
_journal_volume 70
_journal_year 2005
_chemical_formula_moiety 'C18 H33 N O4'
_chemical_formula_sum 'C18 H33 N O4'
_chemical_formula_weight 327.45
_space_group_IT_number 19
_symmetry_cell_setting orthorhombic
_symmetry_space_group_name_Hall 'P 2ac 2ab'
_symmetry_space_group_name_H-M 'P 21 21 21'
_cell_angle_alpha 90.00
_cell_angle_beta 90.00
_cell_angle_gamma 90.00
_cell_formula_units_Z 4
_cell_length_a 9.0715(3)
_cell_length_b 12.5510(5)
_cell_length_c 17.8175(7)
_cell_measurement_temperature 173(2)
_cell_volume 2028.64(13)
_diffrn_ambient_temperature 173(2)
_exptl_crystal_density_diffrn 1.072
_cod_database_code 4020456

loop_
_symmetry_equiv_pos_as_xyz
'x, y, z'
'-x+1/2, -y, z+1/2'
'x+1/2, -y+1/2, -z'
'-x, y+1/2, -z+1/2'

loop_
_atom_site_label
_atom_site_type_symbol
_atom_site_fract_x
_atom_site_fract_y
_atom_site_fract_z
_atom_site_U_iso_or_equiv
_atom_site_adp_type
_atom_site_occupancy
_atom_site_symmetry_multiplicity
_atom_site_calc_flag
_atom_site_refinement_flags
_atom_site_disorder_assembly
_atom_site_disorder_group
N1 N 0.47706(19) 0.68058(14) 0.51737(10) 0.0299(4) Uani 1 1 d . . .
C11 C 0.4616(2) 0.59820(17) 0.46968(13) 0.0330(6) Uani 1 1 d . . .
O11 O 0.42218(19) 0.60700(12) 0.40445(9) 0.0443(4) Uani 1 1 d . . .
O12 O 0.49493(16) 0.50590(11) 0.50472(8) 0.0396(4) Uani 1 1 d . . .
C13 C 0.5036(3) 0.40593(18) 0.46286(13) 0.0410(6) Uani 1 1 d . . .
C14 C 0.3592(3) 0.3793(2) 0.42473(15) 0.0528(7) Uani 1 1 d . . .
H14A H 0.2809 0.3745 0.4625 0.079 Uiso 1 1 calc R . .
H14B H 0.3683 0.3110 0.3986 0.079 Uiso 1 1 calc R . .
H14C H 0.3348 0.4353 0.3885 0.079 Uiso 1 1 calc R . .
C15 C 0.6303(3) 0.4119(2) 0.40758(17) 0.0632(8) Uani 1 1 d . . .
H15A H 0.7215 0.4294 0.4345 0.095 Uiso 1 1 calc R . .
H15B H 0.6099 0.4673 0.3702 0.095 Uiso 1 1 calc R . .
H15C H 0.6416 0.3430 0.3824 0.095 Uiso 1 1 calc R . .
C16 C 0.5337(4) 0.3264(2) 0.52563(17) 0.0727(10) Uani 1 1 d . . .
H16A H 0.6271 0.3442 0.5502 0.109 Uiso 1 1 calc R . .
H16B H 0.5397 0.2544 0.5046 0.109 Uiso 1 1 calc R . .
H16C H 0.4535 0.3295 0.5625 0.109 Uiso 1 1 calc R . .
C2 C 0.4179(2) 0.78494(15) 0.49767(12) 0.0301(5) Uani 1 1 d . . .
H2 H 0.3151 0.7774 0.4780 0.036 Uiso 1 1 calc R . .
C21 C 0.5133(2) 0.84095(17) 0.44057(13) 0.0310(5) Uani 1 1 d . . .
O21 O 0.64323(17) 0.82695(14) 0.43182(10) 0.0490(5) Uani 1 1 d . . .
O22 O 0.43327(15) 0.91355(11) 0.40397(8) 0.0337(4) Uani 1 1 d . . .
C23 C 0.5025(2) 0.98808(18) 0.35090(13) 0.0367(6) Uani 1 1 d . . .
C24 C 0.6151(3) 1.0554(2) 0.39133(17) 0.0631(9) Uani 1 1 d . . .
H24A H 0.6968 1.0102 0.4081 0.095 Uiso 1 1 calc R . .
H24B H 0.5690 1.0894 0.4349 0.095 Uiso 1 1 calc R . .
H24C H 0.6526 1.1103 0.3572 0.095 Uiso 1 1 calc R . .
C25 C 0.5693(3) 0.9287(2) 0.28579(14) 0.0553(8) Uani 1 1 d . . .
H25A H 0.6533 0.8865 0.3034 0.083 Uiso 1 1 calc R . .
H25B H 0.6028 0.9797 0.2478 0.083 Uiso 1 1 calc R . .
H25C H 0.4952 0.8812 0.2638 0.083 Uiso 1 1 calc R . .
C26 C 0.3739(3) 1.0546(2) 0.32425(19) 0.0703(10) Uani 1 1 d . . .
H26A H 0.3023 1.0087 0.2988 0.105 Uiso 1 1 calc R . .
H26B H 0.4093 1.1091 0.2893 0.105 Uiso 1 1 calc R . .
H26C H 0.3269 1.0890 0.3674 0.105 Uiso 1 1 calc R . .
C3 C 0.41621(16) 0.84391(11) 0.57291(9) 0.0316(5) Uani 1 1 d . . .
H3A H 0.3189 0.8370 0.5976 0.038 Uiso 1 1 calc R . .
H3B H 0.4385 0.9205 0.5659 0.038 Uiso 1 1 calc R . .
C4 C 0.53698(16) 0.78935(11) 0.61957(9) 0.0284(5) Uani 1 1 d R . .
H4 H 0.6337 0.8153 0.5998 0.034 Uiso 1 1 calc R . .
C41 C 0.5368(2) 0.81070(18) 0.70452(13) 0.0355(6) Uani 1 1 d . . .
C42 C 0.5451(3) 0.93092(19) 0.71787(15) 0.0528(8) Uani 1 1 d . . .
H42A H 0.4584 0.9654 0.6958 0.079 Uiso 1 1 calc R . .
H42B H 0.6346 0.9593 0.6944 0.079 Uiso 1 1 calc R . .
H42C H 0.5477 0.9451 0.7719 0.079 Uiso 1 1 calc R . .
C43 C 0.3990(3) 0.7668(2) 0.74335(13) 0.0486(7) Uani 1 1 d . . .
H43A H 0.3934 0.6897 0.7355 0.073 Uiso 1 1 calc R . .
H43B H 0.3111 0.8009 0.7222 0.073 Uiso 1 1 calc R . .
H43C H 0.4043 0.7819 0.7972 0.073 Uiso 1 1 calc R . .
C44 C 0.6728(3) 0.7575(2) 0.73867(14) 0.0518(7) Uani 1 1 d . . .
H44A H 0.6681 0.6805 0.7299 0.078 Uiso 1 1 calc R . .
H44B H 0.6754 0.7714 0.7928 0.078 Uiso 1 1 calc R . .
H44C H 0.7619 0.7865 0.7152 0.078 Uiso 1 1 calc R . .
C5 C 0.5223(2) 0.67274(16) 0.59570(12) 0.0291(5) Uani 1 1 d . . .
H5A H 0.6174 0.6347 0.6005 0.035 Uiso 1 1 calc R . .
H5B H 0.4469 0.6354 0.6261 0.035 Uiso 1 1 calc R . .

loop_
_atom_site_aniso_label
_atom_site_aniso_U_11
_atom_site_aniso_U_22
_atom_site_aniso_U_33
_atom_site_aniso_U_23
_atom_site_aniso_U_13
_atom_site_aniso_U_12
N1 0.0394(10) 0.0222(9) 0.0280(11) 0.0002(8) -0.0050(8) 0.0032(8)
C11 0.0390(13) 0.0292(13) 0.0309(13) 0.0002(11) -0.0022(11) 0.0041(11)
O11 0.0634(11) 0.0398(10) 0.0296(10) -0.0022(8) -0.0109(9) 0.0062(9)
O12 0.0643(11) 0.0231(8) 0.0313(9) -0.0051(7) -0.0087(8) 0.0069(8)
C13 0.0597(16) 0.0250(12) 0.0385(14) -0.0103(11) -0.0057(13) 0.0047(12)
C14 0.0635(17) 0.0443(16) 0.0505(17) -0.0076(14) 0.0020(15) -0.0102(13)
C15 0.0538(16) 0.0601(18) 0.076(2) -0.0268(18) 0.0039(16) 0.0052(15)
C16 0.127(3) 0.0280(15) 0.063(2) -0.0045(13) -0.0231(19) 0.0133(17)
C2 0.0285(11) 0.0250(12) 0.0369(13) 0.0028(11) -0.0030(11) 0.0032(10)
C21 0.0285(13) 0.0290(12) 0.0356(13) 0.0036(11) -0.0037(10) 0.0055(11)
O21 0.0267(9) 0.0597(12) 0.0606(12) 0.0221(10) 0.0053(8) 0.0116(8)
O22 0.0278(8) 0.0334(8) 0.0401(9) 0.0120(8) 0.0013(7) 0.0031(7)
C23 0.0363(13) 0.0343(13) 0.0395(14) 0.0099(11) 0.0056(11) 0.0007(12)
C24 0.078(2) 0.0496(17) 0.062(2) 0.0089(15) -0.0027(17) -0.0238(15)
C25 0.0595(17) 0.0667(19) 0.0398(16) 0.0046(15) 0.0067(14) 0.0001(15)
C26 0.0576(18) 0.067(2) 0.086(2) 0.0452(18) 0.0083(17) 0.0199(16)
C3 0.0283(12) 0.0256(12) 0.0410(14) -0.0022(10) 0.0050(11) 0.0023(10)
C4 0.0252(12) 0.0263(12) 0.0338(13) -0.0024(10) 0.0010(10) -0.0019(9)
C41 0.0343(14) 0.0343(13) 0.0379(14) -0.0110(11) 0.0000(10) -0.0024(11)
C42 0.0660(19) 0.0406(16) 0.0517(17) -0.0169(13) -0.0033(14) -0.0033(13)
C43 0.0499(16) 0.0573(18) 0.0387(15) -0.0076(14) 0.0109(12) -0.0020(13)
C44 0.0511(16) 0.0622(19) 0.0422(16) -0.0121(15) -0.0127(13) 0.0046(15)
C5 0.0322(12) 0.0263(11) 0.0289(12) -0.0008(10) -0.0032(10) 0.0021(10)

loop_
_geom_bond_atom_site_label_1
_geom_bond_atom_site_label_2
_geom_bond_distance
_geom_bond_site_symmetry_2
_geom_bond_publ_flag
N1 C11 1.346(3) . ?
N1 C5 1.458(3) . ?
N1 C2 1.459(3) . ?
C11 O11 1.221(3) . ?
C11 O12 1.350(2) . ?
O12 C13 1.462(2) . ?
C13 C14 1.513(3) . ?
C13 C15 1.516(4) . ?
C13 C16 1.524(4) . ?
C14 H14A 0.9800 . ?
C14 H14B 0.9800 . ?
C14 H14C 0.9800 . ?
C15 H15A 0.9800 . ?
C15 H15B 0.9800 . ?
C15 H15C 0.9800 . ?
C16 H16A 0.9800 . ?
C16 H16B 0.9800 . ?
C16 H16C 0.9800 . ?
C2 C21 1.510(3) . ?
C2 C3 1.531(3) . ?
C2 H2 1.0000 . ?
C21 O21 1.201(2) . ?
C21 O22 1.335(2) . ?
O22 C23 1.471(2) . ?
C23 C25 1.506(3) . ?
C23 C24 1.509(3) . ?
C23 C26 1.510(3) . ?
C24 H24A 0.9800 . ?
C24 H24B 0.9800 . ?
C24 H24C 0.9800 . ?
C25 H25A 0.9800 . ?
C25 H25B 0.9800 . ?
C25 H25C 0.9800 . ?
C26 H26A 0.9800 . ?
C26 H26B 0.9800 . ?
C26 H26C 0.9800 . ?
C3 C4 1.5363 . ?
C3 H3A 0.9900 . ?
C3 H3B 0.9900 . ?
C4 C5 1.530(2) . ?
C4 C41 1.537(3) . ?
C4 H4 1.0000 . ?
C41 C44 1.529(3) . ?
C41 C42 1.529(3) . ?
C41 C43 1.531(3) . ?
C42 H42A 0.9800 . ?
C42 H42B 0.9800 . ?
C42 H42C 0.9800 . ?
C43 H43A 0.9800 . ?
C43 H43B 0.9800 . ?
C43 H43C 0.9800 . ?
C44 H44A 0.9800 . ?
C44 H44B 0.9800 . ?
C44 H44C 0.9800 . ?
C5 H5A 0.9900 . ?
C5 H5B 0.9900 . ?

loop_
_cod_related_entry_id
_cod_related_entry_database
_cod_related_entry_code
1 ChemSpider 21176431
